data_4021304
loop_
_publ_author_name
'Hongbin Li'
'Hua Yang'
'Jeffrey L. Petersen'
'Kung K. Wang'

_publ_section_title
;
 Biradicals/Zwitterions from Thermolysis of Enyne-Isocyanates.
 Application to the Synthesis of 2(1H)-Pyridones,
 Benzofuro[3,2-c]pyridin-1(2H)-ones,
 2,5-Dihydro-1H-pyrido[4,3-b]indol-1-ones, and Related Compounds.
;
_journal_name_full 'Journal of Organic Chemistry'
_journal_page_first 4500
_journal_page_last 4508
_journal_paper_doi 10.1021/jo049716t
_journal_volume 69
_journal_year 2004
_chemical_formula_sum 'C12 H15 N O2'
_chemical_formula_weight 205.25
_space_group_IT_number 14
_symmetry_cell_setting monoclinic
_symmetry_space_group_name_Hall '-P 2yn'
_symmetry_space_group_name_H-M 'P 1 21/n 1'
_cell_angle_alpha 90.00
_cell_angle_beta 96.223(2)
_cell_angle_gamma 90.00
_cell_formula_units_Z 4
_cell_length_a 12.3047(18)
_cell_length_b 6.3689(9)
_cell_length_c 13.238(2)
_cell_measurement_temperature 223(2)
_cell_volume 1031.3(3)
_diffrn_ambient_temperature 223(2)
_exptl_crystal_density_diffrn 1.322
_cod_original_sg_symbol_H-M 'P 21/n'
_cod_database_code 4021304

loop_
_symmetry_equiv_pos_as_xyz
'x, y, z'
'-x+1/2, y+1/2, -z+1/2'
'-x, -y, -z'
'x-1/2, -y-1/2, z-1/2'

loop_
_atom_site_label
_atom_site_type_symbol
_atom_site_fract_x
_atom_site_fract_y
_atom_site_fract_z
_atom_site_U_iso_or_equiv
_atom_site_adp_type
_atom_site_occupancy
_atom_site_symmetry_multiplicity
_atom_site_calc_flag
_atom_site_refinement_flags
_atom_site_disorder_assembly
_atom_site_disorder_group
O1 O 0.40613(6) 0.06727(11) 0.09111(6) 0.0643(2) Uani 1 1 d . A .
O2 O 0.53580(6) 0.68437(12) 0.26514(7) 0.0648(2) Uani 1 1 d . A .
N1 N 0.56547(7) 0.22366(13) 0.06011(7) 0.0514(3) Uani 1 1 d . A .
H1 H 0.5738 0.1273 0.0150 0.062 Uiso 1 1 calc R . .
C1 C 0.64413(8) 0.37454(15) 0.07543(8) 0.0458(3) Uani 1 1 d D . .
C2 C 0.74071(14) 0.3492(4) 0.01363(17) 0.0588(7) Uani 0.5878(15) 1 d PD A 1
H2A H 0.7862 0.2314 0.0405 0.071 Uiso 0.5878(15) 1 calc PR A 1
H2B H 0.7139 0.3178 -0.0572 0.071 Uiso 0.5878(15) 1 calc PR A 1
C3 C 0.80838(17) 0.5469(3) 0.01794(16) 0.0588(6) Uani 0.5878(15) 1 d PD A 1
H3A H 0.8791 0.5159 -0.0063 0.071 Uiso 0.5878(15) 1 calc PR A 1
H3B H 0.7712 0.6517 -0.0277 0.071 Uiso 0.5878(15) 1 calc PR A 1
C4 C 0.82742(16) 0.6373(3) 0.12319(17) 0.0606(7) Uani 0.5878(15) 1 d PD A 1
H4A H 0.8732 0.7630 0.1219 0.073 Uiso 0.5878(15) 1 calc PR A 1
H4B H 0.8670 0.5347 0.1685 0.073 Uiso 0.5878(15) 1 calc PR A 1
C5 C 0.72184(15) 0.6943(3) 0.16463(16) 0.0481(6) Uani 0.5878(15) 1 d PD A 1
H5A H 0.7361 0.7147 0.2383 0.058 Uiso 0.5878(15) 1 calc PR A 1
H5B H 0.6951 0.8278 0.1345 0.058 Uiso 0.5878(15) 1 calc PR A 1
C2' C 0.7407(3) 0.3512(4) 0.0194(3) 0.0565(10) Uani 0.4122(15) 1 d PD A 2
H2'1 H 0.7190 0.3779 -0.0529 0.068 Uiso 0.4122(15) 1 calc PR A 2
H2'2 H 0.7669 0.2060 0.0262 0.068 Uiso 0.4122(15) 1 calc PR A 2
C3' C 0.8321(3) 0.4964(5) 0.0561(3) 0.0647(10) Uani 0.4122(15) 1 d PD A 2
H3'1 H 0.8841 0.5025 0.0050 0.078 Uiso 0.4122(15) 1 calc PR A 2
H3'2 H 0.8708 0.4396 0.1188 0.078 Uiso 0.4122(15) 1 calc PR A 2
C4' C 0.7928(2) 0.7198(4) 0.0765(3) 0.0643(10) Uani 0.4122(15) 1 d PD A 2
H4'1 H 0.7563 0.7795 0.0135 0.077 Uiso 0.4122(15) 1 calc PR A 2
H4'2 H 0.8559 0.8085 0.0990 0.077 Uiso 0.4122(15) 1 calc PR A 2
C5' C 0.7121(3) 0.7182(6) 0.1595(3) 0.0733(13) Uani 0.4122(15) 1 d PD A 2
H5'1 H 0.7534 0.7096 0.2270 0.088 Uiso 0.4122(15) 1 calc PR A 2
H5'2 H 0.6697 0.8487 0.1559 0.088 Uiso 0.4122(15) 1 calc PR A 2
C6 C 0.63510(8) 0.53115(15) 0.14347(8) 0.0457(3) Uani 1 1 d D A .
C7 C 0.54054(9) 0.52485(15) 0.19723(9) 0.0461(3) Uani 1 1 d . . .
C8 C 0.43131(10) 0.71216(19) 0.30268(11) 0.0742(4) Uani 1 1 d . . .
H8A H 0.3799 0.7732 0.2490 0.089 Uiso 1 1 calc R A .
H8B H 0.4391 0.8107 0.3599 0.089 Uiso 1 1 calc R . .
C9 C 0.38603(11) 0.50893(18) 0.33674(10) 0.0645(4) Uani 1 1 d . A .
H9A H 0.3164 0.5342 0.3643 0.077 Uiso 1 1 calc R . .
H9B H 0.4370 0.4466 0.3905 0.077 Uiso 1 1 calc R . .
C10 C 0.36874(9) 0.36047(17) 0.24766(9) 0.0549(3) Uani 1 1 d . . .
H10A H 0.3615 0.2167 0.2725 0.066 Uiso 1 1 calc R A .
H10B H 0.3009 0.3972 0.2056 0.066 Uiso 1 1 calc R . .
C11 C 0.46330(8) 0.37170(15) 0.18443(8) 0.0462(3) Uani 1 1 d . A .
C12 C 0.47422(9) 0.21291(16) 0.11065(9) 0.0489(3) Uani 1 1 d . . .

loop_
_atom_site_aniso_label
_atom_site_aniso_U_11
_atom_site_aniso_U_22
_atom_site_aniso_U_33
_atom_site_aniso_U_23
_atom_site_aniso_U_13
_atom_site_aniso_U_12
O1 0.0625(5) 0.0608(4) 0.0735(5) -0.0203(4) 0.0246(4) -0.0183(4)
O2 0.0589(5) 0.0608(4) 0.0789(5) -0.0288(4) 0.0265(4) -0.0094(4)
N1 0.0549(5) 0.0489(4) 0.0519(5) -0.0117(4) 0.0123(5) -0.0046(4)
C1 0.0418(5) 0.0495(5) 0.0472(6) 0.0017(5) 0.0101(5) 0.0000(5)
C2 0.0354(9) 0.0871(14) 0.0564(12) 0.0160(11) 0.0166(9) 0.0020(10)
C3 0.0573(11) 0.0644(11) 0.0575(13) 0.0070(10) 0.0184(10) -0.0087(10)
C4 0.0517(11) 0.0550(10) 0.0764(15) -0.0049(10) 0.0136(11) -0.0084(9)
C5 0.0497(10) 0.0416(8) 0.0547(12) -0.0133(8) 0.0137(9) -0.0084(8)
C2' 0.075(2) 0.0390(13) 0.0584(19) -0.0257(13) 0.0224(17) -0.0076(15)
C3' 0.0510(16) 0.084(2) 0.062(2) 0.0229(16) 0.0213(15) 0.0076(15)
C4' 0.0490(16) 0.0616(16) 0.083(2) 0.0089(16) 0.0115(16) -0.0126(14)
C5' 0.057(2) 0.079(2) 0.085(3) 0.006(2) 0.008(2) -0.0105(18)
C6 0.0419(6) 0.0451(5) 0.0509(7) -0.0039(5) 0.0092(5) -0.0010(5)
C7 0.0455(6) 0.0443(5) 0.0491(6) -0.0062(5) 0.0082(5) 0.0028(5)
C8 0.0667(7) 0.0667(7) 0.0957(9) -0.0299(7) 0.0387(7) -0.0048(6)
C9 0.0633(7) 0.0690(7) 0.0654(8) -0.0130(6) 0.0264(6) -0.0004(6)
C10 0.0507(6) 0.0561(6) 0.0611(7) -0.0036(6) 0.0201(6) -0.0036(5)
C11 0.0448(6) 0.0448(5) 0.0504(6) -0.0041(5) 0.0112(5) -0.0013(5)
C12 0.0461(6) 0.0501(5) 0.0517(7) -0.0046(5) 0.0110(5) -0.0037(5)

loop_
_geom_bond_atom_site_label_1
_geom_bond_atom_site_label_2
_geom_bond_distance
_geom_bond_site_symmetry_2
_geom_bond_publ_flag
O1 C12 1.2579(13) . ?
O2 C7 1.3620(13) . ?
O2 C8 1.4388(15) . ?
N1 C1 1.3634(13) . ?
N1 C12 1.3696(14) . ?
C1 C6 1.3565(15) . ?
C1 C2' 1.474(3) . ?
C1 C2 1.523(2) . ?
C2 C3 1.507(3) . ?
C3 C4 1.502(3) . ?
C4 C5 1.508(3) . ?
C5 C6 1.494(2) . ?
C2' C3' 1.496(4) . ?
C3' C4' 1.536(4) . ?
C4' C5' 1.560(5) . ?
C5' C6 1.523(4) . ?
C6 C7 1.4288(16) . ?
C7 C11 1.3596(14) . ?
C8 C9 1.4978(17) . ?
C9 C10 1.5085(17) . ?
C10 C11 1.5070(16) . ?
C11 C12 1.4224(15) . ?
